data_1547055
loop_
_publ_author_name
'Li, Zhengning'
'Lam, Shuk Mei'
'Ip, Ignatius'
'Wong, Wing-Tak'
'Chiu, Pauline'

_publ_section_title
;
 Rearrangements of \a-Diazo-\b-hydroxyketones for the Synthesis of
 Bicyclo[m.n.1]alkanones.
;
_journal_issue 17
_journal_name_full 'Organic letters'
_journal_page_first 4464
_journal_page_last 4467
_journal_paper_doi 10.1021/acs.orglett.7b01963
_journal_volume 19
_journal_year 2017
_chemical_formula_moiety 'C13 H18 N2 O4'
_chemical_formula_sum 'C13 H18 N2 O4'
_chemical_formula_weight 266.29
_chemical_name_systematic
; 
 ? 
;
_space_group_IT_number 2
_symmetry_cell_setting triclinic
_symmetry_Int_Tables_number 2
_symmetry_space_group_name_Hall '-P 1'
_symmetry_space_group_name_H-M 'P -1'
_atom_sites_solution_hydrogens geom
_atom_sites_solution_primary direct
_atom_sites_solution_secondary difmap
_audit_creation_method SHELXL-97
_cell_angle_alpha 103.152(1)
_cell_angle_beta 95.411(1)
_cell_angle_gamma 90.804(1)
_cell_formula_units_Z 2
_cell_length_a 7.5360(7)
_cell_length_b 8.9321(9)
_cell_length_c 10.4173(10)
_cell_measurement_reflns_used 3743
_cell_measurement_temperature 305(2)
_cell_measurement_theta_max 25.02
_cell_measurement_theta_min 2.02
_cell_volume 679.32(11)
_computing_cell_refinement 'SAINT (Bruker AXS Inc, 2006)'
_computing_data_collection 'SMART (Bruker AXS Inc, 1998)'
_computing_data_reduction 'SAINT & CrystalStructure (Rigaku/MSC and Rigaku Corporation, 2006)'
_computing_molecular_graphics 'ORTEP-II (Johnson, 1976) & MERCURY (Macrae et al., 2008)'
_computing_publication_material 'SHELXL97 (Sheldrick, 2008)'
_computing_structure_refinement 'SHELXL97 (Sheldrick, 2008)'
_computing_structure_solution 'SHELXS97 (Sheldrick, 2008)'
_diffrn_ambient_temperature 305(2)
_diffrn_measured_fraction_theta_full 0.974
_diffrn_measured_fraction_theta_max 0.974
_diffrn_measurement_device_type 'Bruker SAMRT 1000 CCD'
_diffrn_measurement_method '\w and \f scans'
_diffrn_radiation_monochromator graphite
_diffrn_radiation_source 'fine-focus sealed tube'
_diffrn_radiation_type MoK\a
_diffrn_radiation_wavelength 0.71073
_diffrn_reflns_av_R_equivalents 0.0139
_diffrn_reflns_av_sigmaI/netI 0.0169
_diffrn_reflns_limit_h_max 8
_diffrn_reflns_limit_h_min -8
_diffrn_reflns_limit_k_max 10
_diffrn_reflns_limit_k_min -7
_diffrn_reflns_limit_l_max 12
_diffrn_reflns_limit_l_min -12
_diffrn_reflns_number 3743
_diffrn_reflns_theta_full 25.02
_diffrn_reflns_theta_max 25.02
_diffrn_reflns_theta_min 2.02
_diffrn_standards_number 0
_exptl_absorpt_coefficient_mu 0.097
_exptl_absorpt_correction_T_max 0.9827
_exptl_absorpt_correction_T_min 0.9530
_exptl_absorpt_correction_type multi-scan
_exptl_absorpt_process_details 'SADABS (Sheldrick, 1996)'
_exptl_crystal_colour yellow
_exptl_crystal_density_diffrn 1.302
_exptl_crystal_density_method 'not measured'
_exptl_crystal_description block
_exptl_crystal_F_000 284
_exptl_crystal_size_max 0.50
_exptl_crystal_size_mid 0.42
_exptl_crystal_size_min 0.18
_refine_diff_density_max 0.226
_refine_diff_density_min -0.215
_refine_diff_density_rms 0.036
_refine_ls_extinction_coef 0.088(9)
_refine_ls_extinction_expression Fc^*^=kFc[1+0.001xFc^2^\l^3^/sin(2\q)]^-1/4^
_refine_ls_extinction_method SHELXL
_refine_ls_goodness_of_fit_ref 1.048
_refine_ls_hydrogen_treatment mixed
_refine_ls_matrix_type full
_refine_ls_number_parameters 179
_refine_ls_number_reflns 2329
_refine_ls_number_restraints 0
_refine_ls_restrained_S_all 1.048
_refine_ls_R_factor_all 0.0441
_refine_ls_R_factor_gt 0.0416
_refine_ls_shift/su_max 0.000
_refine_ls_shift/su_mean 0.000
_refine_ls_structure_factor_coef Fsqd
_refine_ls_weighting_details 'calc w=1/[\s^2^(Fo^2^)+(0.0606P)^2^+0.1792P] where P=(Fo^2^+2Fc^2^)/3'
_refine_ls_weighting_scheme calc
_refine_ls_wR_factor_gt 0.1146
_refine_ls_wR_factor_ref 0.1173
_reflns_number_gt 2148
_reflns_number_total 2329
_reflns_threshold_expression I>2\s(I)
_cod_data_source_file ol7b01963_si_004.cif
_cod_data_source_block wt2159w-shelxl
_cod_database_code 1547055

loop_
_symmetry_equiv_pos_as_xyz
'x, y, z'
'-x, -y, -z'

loop_
_atom_site_label
_atom_site_type_symbol
_atom_site_fract_x
_atom_site_fract_y
_atom_site_fract_z
_atom_site_U_iso_or_equiv
_atom_site_adp_type
_atom_site_occupancy
_atom_site_symmetry_multiplicity
_atom_site_calc_flag
_atom_site_refinement_flags
O1 O 0.19129(17) -0.00680(14) -0.10755(12) 0.0652(4) Uani 1 1 d .
O2 O 0.08904(15) 0.18120(13) 0.29470(11) 0.0498(3) Uani 1 1 d .
O3 O -0.09142(16) 0.46694(16) 0.15986(13) 0.0711(4) Uani 1 1 d .
O4 O 0.11632(15) 0.53568(13) 0.33117(11) 0.0569(3) Uani 1 1 d .
N1 N 0.35394(19) -0.04161(15) 0.13678(14) 0.0555(4) Uani 1 1 d .
N2 N 0.4132(3) -0.15510(19) 0.1400(2) 0.0863(6) Uani 1 1 d .
C1 C 0.2823(2) 0.08789(16) 0.12244(15) 0.0460(4) Uani 1 1 d .
C2 C 0.1957(2) 0.09332(17) -0.00503(15) 0.0488(4) Uani 1 1 d .
C3 C 0.1046(2) 0.24435(18) 0.01392(15) 0.0504(4) Uani 1 1 d .
H3A H -0.0228 0.2289 0.0151 0.060 Uiso 1 1 calc R
H3B H 0.1248 0.2947 -0.0570 0.060 Uiso 1 1 calc R
C4 C 0.18789(18) 0.34148(15) 0.14797(13) 0.0399(3) Uani 1 1 d .
C5 C 0.3537(2) 0.43076(17) 0.12223(16) 0.0477(4) Uani 1 1 d .
H5A H 0.4126 0.3647 0.0529 0.057 Uiso 1 1 calc R
H5B H 0.3134 0.5190 0.0892 0.057 Uiso 1 1 calc R
C6 C 0.4895(2) 0.48697(19) 0.24109(18) 0.0558(4) Uani 1 1 d .
H6A H 0.4384 0.5655 0.3062 0.067 Uiso 1 1 calc R
H6B H 0.5932 0.5323 0.2138 0.067 Uiso 1 1 calc R
C7 C 0.5453(2) 0.3541(2) 0.30231(19) 0.0605(5) Uani 1 1 d .
H7A H 0.6325 0.3915 0.3779 0.073 Uiso 1 1 calc R
H7B H 0.6014 0.2783 0.2380 0.073 Uiso 1 1 calc R
C8 C 0.3871(2) 0.27761(18) 0.34700(15) 0.0503(4) Uani 1 1 d .
H8 H 0.3354 0.3574 0.4123 0.060 Uiso 1 1 calc R
C9 C 0.23983(18) 0.22058(16) 0.23346(13) 0.0406(3) Uani 1 1 d .
C10 C 0.4467(3) 0.1522(2) 0.4183(2) 0.0760(6) Uani 1 1 d .
H10A H 0.5134 0.1985 0.5013 0.091 Uiso 1 1 calc R
H10B H 0.5203 0.0824 0.3643 0.091 Uiso 1 1 calc R
H10C H 0.3438 0.0970 0.4339 0.091 Uiso 1 1 calc R
C11 C 0.05339(19) 0.45213(16) 0.21208(15) 0.0442(4) Uani 1 1 d .
C12 C 0.0011(3) 0.6479(2) 0.4019(2) 0.0640(5) Uani 1 1 d .
H12A H 0.0243 0.6552 0.4963 0.077 Uiso 1 1 calc R
H12B H -0.1226 0.6142 0.3753 0.077 Uiso 1 1 calc R
C13 C 0.0310(4) 0.8001(2) 0.3744(2) 0.0898(7) Uani 1 1 d .
H13A H -0.0497 0.8712 0.4195 0.108 Uiso 1 1 calc R
H13B H 0.0105 0.7926 0.2808 0.108 Uiso 1 1 calc R
H13C H 0.1516 0.8360 0.4050 0.108 Uiso 1 1 calc R
H4 H 0.009(3) 0.130(3) 0.239(2) 0.078(7) Uiso 1 1 d .

loop_
_atom_site_aniso_label
_atom_site_aniso_U_11
_atom_site_aniso_U_22
_atom_site_aniso_U_33
_atom_site_aniso_U_23
_atom_site_aniso_U_13
_atom_site_aniso_U_12
O1 0.0733(8) 0.0599(7) 0.0504(7) -0.0130(6) 0.0106(6) -0.0129(6)
O2 0.0557(7) 0.0489(6) 0.0430(6) 0.0063(5) 0.0084(5) -0.0083(5)
O3 0.0474(7) 0.0843(9) 0.0766(9) 0.0099(7) -0.0001(6) 0.0171(6)
O4 0.0547(7) 0.0492(6) 0.0588(7) -0.0050(5) 0.0074(5) 0.0101(5)
N1 0.0600(8) 0.0396(8) 0.0643(9) 0.0041(6) 0.0121(6) 0.0024(6)
N2 0.1009(14) 0.0472(9) 0.1105(15) 0.0129(9) 0.0197(11) 0.0209(9)
C1 0.0513(8) 0.0346(7) 0.0493(8) 0.0030(6) 0.0067(6) 0.0008(6)
C2 0.0502(8) 0.0459(8) 0.0450(8) -0.0011(7) 0.0082(6) -0.0119(6)
C3 0.0543(9) 0.0513(9) 0.0423(8) 0.0075(7) -0.0026(6) -0.0050(7)
C4 0.0401(7) 0.0365(7) 0.0408(7) 0.0054(6) 0.0020(6) -0.0004(6)
C5 0.0464(8) 0.0416(8) 0.0554(9) 0.0088(7) 0.0126(7) -0.0008(6)
C6 0.0421(8) 0.0479(9) 0.0731(11) 0.0054(8) 0.0065(7) -0.0075(7)
C7 0.0428(8) 0.0585(10) 0.0718(11) 0.0032(8) -0.0077(7) -0.0002(7)
C8 0.0537(9) 0.0441(8) 0.0476(8) 0.0040(7) -0.0063(7) 0.0029(7)
C9 0.0438(8) 0.0350(7) 0.0405(7) 0.0039(6) 0.0037(6) -0.0006(6)
C10 0.0918(14) 0.0637(12) 0.0677(12) 0.0179(10) -0.0246(10) 0.0044(10)
C11 0.0412(8) 0.0410(8) 0.0528(8) 0.0142(7) 0.0081(6) 0.0014(6)
C12 0.0677(11) 0.0501(10) 0.0712(11) 0.0004(8) 0.0231(9) 0.0114(8)
C13 0.134(2) 0.0500(11) 0.0816(14) 0.0030(10) 0.0208(14) 0.0146(12)

loop_
_atom_type_symbol
_atom_type_description
_atom_type_scat_dispersion_real
_atom_type_scat_dispersion_imag
_atom_type_scat_source
C C 0.0033 0.0016 'International Tables Vol C Tables 4.2.6.8 and 6.1.1.4'
H H 0.0000 0.0000 'International Tables Vol C Tables 4.2.6.8 and 6.1.1.4'
N N 0.0061 0.0033 'International Tables Vol C Tables 4.2.6.8 and 6.1.1.4'
O O 0.0106 0.0060 'International Tables Vol C Tables 4.2.6.8 and 6.1.1.4'

loop_
_geom_angle_atom_site_label_1
_geom_angle_atom_site_label_2
_geom_angle_atom_site_label_3
_geom_angle
C9 O2 H4 112.1(15)
C11 O4 C12 118.12(13)
N2 N1 C1 175.32(19)
N1 C1 C2 118.19(14)
N1 C1 C9 126.06(14)
C2 C1 C9 113.89(13)
O1 C2 C1 127.10(16)
O1 C2 C3 126.82(15)
C1 C2 C3 106.03(12)
C2 C3 C4 105.63(12)
C2 C3 H3A 110.6
C4 C3 H3A 110.6
C2 C3 H3B 110.6
C4 C3 H3B 110.6
H3A C3 H3B 108.7
C11 C4 C3 110.18(12)
C11 C4 C5 110.62(11)
C3 C4 C5 107.85(12)
C11 C4 C9 111.15(11)
C3 C4 C9 104.79(11)
C5 C4 C9 112.04(11)
C6 C5 C4 115.56(13)
C6 C5 H5A 108.4
C4 C5 H5A 108.4
C6 C5 H5B 108.4
C4 C5 H5B 108.4
H5A C5 H5B 107.5
C5 C6 C7 110.07(13)
C5 C6 H6A 109.6
C7 C6 H6A 109.6
C5 C6 H6B 109.6
C7 C6 H6B 109.6
H6A C6 H6B 108.2
C6 C7 C8 112.06(13)
C6 C7 H7A 109.2
C8 C7 H7A 109.2
C6 C7 H7B 109.2
C8 C7 H7B 109.2
H7A C7 H7B 107.9
C7 C8 C10 111.60(14)
C7 C8 C9 112.26(13)
C10 C8 C9 112.77(13)
C7 C8 H8 106.6
C10 C8 H8 106.6
C9 C8 H8 106.6
O2 C9 C1 110.64(11)
O2 C9 C8 105.64(11)
C1 C9 C8 117.15(12)
O2 C9 C4 110.38(11)
C1 C9 C4 98.60(11)
C8 C9 C4 114.43(11)
C8 C10 H10A 109.5
C8 C10 H10B 109.5
H10A C10 H10B 109.5
C8 C10 H10C 109.5
H10A C10 H10C 109.5
H10B C10 H10C 109.5
O3 C11 O4 123.33(14)
O3 C11 C4 123.79(14)
O4 C11 C4 112.83(12)
O4 C12 C13 111.08(16)
O4 C12 H12A 109.4
C13 C12 H12A 109.4
O4 C12 H12B 109.4
C13 C12 H12B 109.4
H12A C12 H12B 108.0
C12 C13 H13A 109.5
C12 C13 H13B 109.5
H13A C13 H13B 109.5
C12 C13 H13C 109.5
H13A C13 H13C 109.5
H13B C13 H13C 109.5

loop_
_geom_bond_atom_site_label_1
_geom_bond_atom_site_label_2
_geom_bond_distance
O1 C2 1.2245(18)
O2 C9 1.4316(17)
O2 H4 0.85(2)
O3 C11 1.1954(18)
O4 C11 1.3337(19)
O4 C12 1.4529(18)
N1 N2 1.120(2)
N1 C1 1.316(2)
C1 C2 1.435(2)
C1 C9 1.517(2)
C2 C3 1.503(2)
C3 C4 1.5378(19)
C3 H3A 0.9700
C3 H3B 0.9700
C4 C11 1.518(2)
C4 C5 1.5497(19)
C4 C9 1.5800(19)
C5 C6 1.516(2)
C5 H5A 0.9700
C5 H5B 0.9700
C6 C7 1.517(2)
C6 H6A 0.9700
C6 H6B 0.9700
C7 C8 1.526(2)
C7 H7A 0.9700
C7 H7B 0.9700
C8 C10 1.529(2)
C8 C9 1.5339(19)
C8 H8 0.9800
C10 H10A 0.9600
C10 H10B 0.9600
C10 H10C 0.9600
C12 C13 1.470(3)
C12 H12A 0.9700
C12 H12B 0.9700
C13 H13A 0.9600
C13 H13B 0.9600
C13 H13C 0.9600

loop_
_geom_hbond_atom_site_label_D
_geom_hbond_atom_site_label_H
_geom_hbond_atom_site_label_A
_geom_hbond_distance_DH
_geom_hbond_distance_HA
_geom_hbond_distance_DA
_geom_hbond_angle_DHA
_geom_hbond_site_symmetry_A
O2 H4 O1 0.85(2) 2.06(2) 2.9050(17) 178(2) 2
